data_4340770
loop_
_publ_author_name
'Lin, Chun-Yi'
'Fettinger, James C.'
'Grandjean, Fernande'
'Long, Gary J.'
'Power, Philip P.'

_publ_section_title
;
 Synthesis, structure, and magnetic and electrochemical properties of
 quasi-linear and linear iron(i), cobalt(i), and nickel(i) amido
 complexes.
;
_journal_issue 17
_journal_name_full 'Inorganic chemistry'
_journal_page_first 9400
_journal_page_last 9406
_journal_paper_doi 10.1021/ic501534f
_journal_volume 53
_journal_year 2014
_chemical_formula_moiety 'C30 H52 Co N2 Si2, C12 H24 K O6'
_chemical_formula_sum 'C42 H76 Co K N2 O6 Si2'
_chemical_formula_weight 859.25
_chemical_name_systematic
; 
 ? 
;
_space_group_crystal_system monoclinic
_space_group_IT_number 14
_space_group_name_Hall '-P 2yn'
_space_group_name_H-M_alt 'P 1 21/n 1'
_symmetry_space_group_name_Hall '-P 2yn'
_symmetry_space_group_name_H-M 'P 1 21/n 1'
_atom_sites_solution_hydrogens difmap
_audit_creation_method SHELXL-2013
_cell_angle_alpha 90
_cell_angle_beta 90.7210(15)
_cell_angle_gamma 90
_cell_formula_units_Z 2
_cell_length_a 10.5574(6)
_cell_length_b 14.5229(8)
_cell_length_c 15.8805(8)
_cell_measurement_reflns_used 9994
_cell_measurement_temperature 90(2)
_cell_measurement_theta_max 72.33
_cell_measurement_theta_min 4.13
_cell_volume 2434.7(2)
_computing_cell_refinement 'SAINT (8.34a) (Bruker, 2013)'
_computing_data_collection 'Apex2 (2013.10-2) (Bruker, 2013)'
_computing_data_reduction 'SAINT (8.34a) (Bruker, 2013)'
_computing_molecular_graphics 'Bruker SHELXTL'
_computing_publication_material 'Bruker SHELXTL'
_computing_structure_refinement 'SHELXL-2013 (Sheldrick, 2013)'
_computing_structure_solution 'SHELXT (Sheldrick, 2013)'
_diffrn_ambient_temperature 90(2)
_diffrn_measured_fraction_theta_full 0.983
_diffrn_measured_fraction_theta_max 0.978
_diffrn_measurement_device_type 'Bruker APEX-II CCD'
_diffrn_measurement_method '\f and \w scans'
_diffrn_radiation_type CuK\a
_diffrn_radiation_wavelength 1.54178
_diffrn_reflns_av_R_equivalents 0.0231
_diffrn_reflns_av_unetI/netI 0.0282
_diffrn_reflns_Laue_measured_fraction_full 0.983
_diffrn_reflns_Laue_measured_fraction_max 0.978
_diffrn_reflns_limit_h_max 12
_diffrn_reflns_limit_h_min -11
_diffrn_reflns_limit_k_max 17
_diffrn_reflns_limit_k_min -16
_diffrn_reflns_limit_l_max 19
_diffrn_reflns_limit_l_min -18
_diffrn_reflns_number 10738
_diffrn_reflns_point_group_measured_fraction_full 0.983
_diffrn_reflns_point_group_measured_fraction_max 0.978
_diffrn_reflns_theta_full 67.679
_diffrn_reflns_theta_max 72.337
_diffrn_reflns_theta_min 4.125
_exptl_absorpt_coefficient_mu 4.332
_exptl_absorpt_correction_T_max 0.2676
_exptl_absorpt_correction_T_min 0.1319
_exptl_absorpt_correction_type multi-scan
_exptl_absorpt_process_details 'SADABS 2012/1 (Sheldrick, 2012)'
_exptl_crystal_colour green
_exptl_crystal_density_diffrn 1.172
_exptl_crystal_description block
_exptl_crystal_F_000 928
_exptl_crystal_size_max 0.385
_exptl_crystal_size_mid 0.273
_exptl_crystal_size_min 0.208
_refine_diff_density_max 0.229
_refine_diff_density_min -0.378
_refine_diff_density_rms 0.051
_refine_ls_extinction_method none
_refine_ls_goodness_of_fit_ref 1.038
_refine_ls_hydrogen_treatment refall
_refine_ls_matrix_type full
_refine_ls_number_parameters 399
_refine_ls_number_reflns 4701
_refine_ls_number_restraints 0
_refine_ls_restrained_S_all 1.038
_refine_ls_R_factor_all 0.0284
_refine_ls_R_factor_gt 0.0278
_refine_ls_shift/su_max 0.001
_refine_ls_shift/su_mean 0.000
_refine_ls_structure_factor_coef Fsqd
_refine_ls_weighting_details 'w=1/[\s^2^(Fo^2^)+(0.0451P)^2^+0.5750P] where P=(Fo^2^+2Fc^2^)/3'
_refine_ls_weighting_scheme calc
_refine_ls_wR_factor_gt 0.0771
_refine_ls_wR_factor_ref 0.0776
_reflns_Friedel_coverage 0.000
_reflns_number_gt 4584
_reflns_number_total 4701
_reflns_threshold_expression 'I > 2\s(I)'
_cod_data_source_file ic501534f_si_002.cif
_cod_data_source_block CYL063FFMI
_cod_depositor_comments
;
The following automatic conversions were performed:

'_exptl_absorpt_correction_type' value 'Multi-scan' changed to
'multi-scan' according to
/usr/data/users/saulius/crontab/automatic-downloads/rss-feeds/ACS/lib/dictionaries/cif_core.dic
dictionary named 'cif_core.dic' version 2.4.2 from 2011-04-26.

Automatic conversion script
Id: cif_fix_values 2281 2013-09-26 08:29:07Z andrius 

 Adding full bibliography for 4340770--4340773.cif.
;
_cod_database_code 4340770
_shelx_space_group_comment
; 
The symmetry employed for this shelxl refinement is uniquely defined 
by the following loop, which should always be used as a source of 
symmetry information in preference to the above space-group names. 
They are only intended as comments. 
;
_shelx_estimated_absorpt_t_min 0.286
_shelx_estimated_absorpt_t_max 0.466
_shelxl_version_number 2013-4

loop_
_space_group_symop_operation_xyz
'x, y, z'
'-x+1/2, y+1/2, -z+1/2'
'-x, -y, -z'
'x-1/2, -y-1/2, z-1/2'

loop_
_atom_site_label
_atom_site_type_symbol
_atom_site_fract_x
_atom_site_fract_y
_atom_site_fract_z
_atom_site_U_iso_or_equiv
_atom_site_adp_type
_atom_site_occupancy
_atom_site_site_symmetry_order
_atom_site_calc_flag
_atom_site_refinement_flags_posn
_atom_site_refinement_flags_occupancy
Co1 Co 1.0000 0.5000 0.0000 0.02132(9) Uani 1 2 d S P
Si1 Si 1.04614(3) 0.43254(2) 0.18112(2) 0.02133(9) Uani 1 1 d . .
K1 K 1.0000 0.5000 0.5000 0.02410(10) Uani 1 2 d S P
C1 C 0.91141(11) 0.59156(8) 0.14286(7) 0.0221(2) Uani 1 1 d . .
N1 N 0.97401(10) 0.51058(7) 0.11672(6) 0.0219(2) Uani 1 1 d . .
O1 O 1.09292(8) 0.66695(6) 0.44001(5) 0.02687(19) Uani 1 1 d . .
C2 C 0.97848(13) 0.67552(8) 0.15364(7) 0.0258(3) Uani 1 1 d . .
O2 O 0.83133(8) 0.63072(6) 0.44280(5) 0.02676(19) Uani 1 1 d . .
C3 C 0.91267(15) 0.75502(9) 0.17639(8) 0.0331(3) Uani 1 1 d . .
H3 H 0.9592(16) 0.8098(12) 0.1822(10) 0.037(4) Uiso 1 1 d . .
O3 O 0.74832(8) 0.44816(6) 0.46899(5) 0.02752(19) Uani 1 1 d . .
C4 C 0.78361(15) 0.75371(10) 0.18977(8) 0.0362(3) Uani 1 1 d . .
H4 H 0.7403(18) 0.8069(13) 0.2068(11) 0.046(5) Uiso 1 1 d . .
C5 C 0.71773(14) 0.67174(10) 0.18051(8) 0.0328(3) Uani 1 1 d . .
H5 H 0.6279(18) 0.6708(12) 0.1884(11) 0.044(5) Uiso 1 1 d . .
C6 C 0.77865(12) 0.59053(9) 0.15714(7) 0.0258(2) Uani 1 1 d . .
C7 C 1.12113(13) 0.67894(9) 0.14263(8) 0.0300(3) Uani 1 1 d . .
H7 H 1.1445(14) 0.6237(11) 0.1133(10) 0.029(4) Uiso 1 1 d . .
C8 C 1.18947(15) 0.68304(10) 0.22809(9) 0.0358(3) Uani 1 1 d . .
H8A H 1.1638(17) 0.7408(13) 0.2580(12) 0.046(5) Uiso 1 1 d . .
H8B H 1.2829(18) 0.6828(12) 0.2213(11) 0.045(5) Uiso 1 1 d . .
H8C H 1.1702(16) 0.6293(12) 0.2645(10) 0.036(4) Uiso 1 1 d . .
C9 C 1.16308(18) 0.75956(13) 0.08766(10) 0.0467(4) Uani 1 1 d . .
H9A H 1.125(2) 0.7563(14) 0.0345(14) 0.060(6) Uiso 1 1 d . .
H9B H 1.250(2) 0.7572(15) 0.0780(14) 0.060(6) Uiso 1 1 d . .
H9C H 1.144(2) 0.8211(16) 0.1150(14) 0.067(6) Uiso 1 1 d . .
C10 C 0.70315(14) 0.50258(9) 0.14257(9) 0.0300(3) Uani 1 1 d . .
H10 H 0.7593(17) 0.4516(13) 0.1578(11) 0.043(5) Uiso 1 1 d . .
C11 C 0.66761(17) 0.49342(12) 0.04933(11) 0.0420(4) Uani 1 1 d . .
H11A H 0.613(2) 0.5437(16) 0.0344(14) 0.060(6) Uiso 1 1 d . .
H11B H 0.6246(18) 0.4355(14) 0.0380(12) 0.048(5) Uiso 1 1 d . .
H11C H 0.747(2) 0.4943(12) 0.0126(15) 0.057(6) Uiso 1 1 d . .
C12 C 0.58402(19) 0.49300(14) 0.19569(13) 0.0484(4) Uani 1 1 d . .
H12A H 0.599(2) 0.4992(13) 0.2564(17) 0.064(7) Uiso 1 1 d . .
H12B H 0.5442(19) 0.4337(15) 0.1879(13) 0.055(6) Uiso 1 1 d . .
H12C H 0.521(2) 0.5410(16) 0.1801(14) 0.061(6) Uiso 1 1 d . .
C13 C 1.00173(13) 0.45051(9) 0.29468(8) 0.0281(3) Uani 1 1 d . .
H13A H 1.0266(19) 0.5102(13) 0.3124(13) 0.043(5) Uiso 1 1 d . .
H13B H 1.0449(17) 0.4062(13) 0.3304(11) 0.043(5) Uiso 1 1 d . .
H13C H 0.9146(18) 0.4450(12) 0.3041(11) 0.043(5) Uiso 1 1 d . .
C14 C 1.22406(12) 0.43507(9) 0.17878(9) 0.0304(3) Uani 1 1 d . .
H14A H 1.253(2) 0.4199(14) 0.1230(14) 0.057(5) Uiso 1 1 d . .
H14B H 1.2590(19) 0.3890(14) 0.2185(13) 0.054(5) Uiso 1 1 d . .
H14C H 1.253(2) 0.4926(13) 0.1964(14) 0.049(6) Uiso 1 1 d . .
C15 C 0.99879(13) 0.31236(9) 0.15059(9) 0.0296(3) Uani 1 1 d . .
H15A H 0.9070(19) 0.3058(13) 0.1561(12) 0.047(5) Uiso 1 1 d . .
H15B H 1.0424(18) 0.2669(14) 0.1817(12) 0.050(5) Uiso 1 1 d . .
H15C H 1.0176(17) 0.3031(12) 0.0915(12) 0.042(4) Uiso 1 1 d . .
C16 C 1.21156(13) 0.69925(9) 0.47199(9) 0.0329(3) Uani 1 1 d . .
H16A H 1.1983(15) 0.7254(11) 0.5293(10) 0.032(4) Uiso 1 1 d . .
H16B H 1.2438(17) 0.7445(13) 0.4365(12) 0.042(5) Uiso 1 1 d . .
C17 C 1.00125(13) 0.73870(9) 0.43783(9) 0.0323(3) Uani 1 1 d . .
H17A H 1.0334(16) 0.7926(12) 0.4073(11) 0.041(4) Uiso 1 1 d . .
H17B H 0.9832(15) 0.7565(12) 0.4959(10) 0.033(4) Uiso 1 1 d . .
C18 C 0.88437(13) 0.70374(9) 0.39418(9) 0.0323(3) Uani 1 1 d . .
H18A H 0.8224(17) 0.7518(12) 0.3907(10) 0.038(4) Uiso 1 1 d . .
H18B H 0.9028(15) 0.6823(11) 0.3373(11) 0.034(4) Uiso 1 1 d . .
C19 C 0.72268(12) 0.59348(9) 0.40128(8) 0.0304(3) Uani 1 1 d . .
H19A H 0.7468(15) 0.5657(10) 0.3492(10) 0.030(4) Uiso 1 1 d . .
H19B H 0.6596(16) 0.6422(12) 0.3898(10) 0.035(4) Uiso 1 1 d . .
C20 C 0.66285(13) 0.52270(10) 0.45707(9) 0.0312(3) Uani 1 1 d . .
H20A H 0.6446(14) 0.5486(11) 0.5127(10) 0.030(4) Uiso 1 1 d . .
H20B H 0.5852(17) 0.5003(9) 0.4307(11) 0.028(4) Uiso 1 1 d . .
C21 C 0.69817(13) 0.38043(10) 0.52422(9) 0.0327(3) Uani 1 1 d . .
H21A H 0.6164(16) 0.3568(11) 0.5035(10) 0.034(4) Uiso 1 1 d . .
H21B H 0.6844(15) 0.4073(11) 0.5803(11) 0.036(4) Uiso 1 1 d . .

loop_
_atom_site_aniso_label
_atom_site_aniso_U_11
_atom_site_aniso_U_22
_atom_site_aniso_U_33
_atom_site_aniso_U_23
_atom_site_aniso_U_13
_atom_site_aniso_U_12
Co1 0.02384(16) 0.02253(16) 0.01758(15) -0.00203(9) 0.00006(11) 0.00084(9)
Si1 0.02290(17) 0.02072(16) 0.02036(16) -0.00097(10) -0.00019(11) -0.00003(11)
K1 0.0253(2) 0.0248(2) 0.02222(19) 0.00300(11) -0.00014(14) 0.00021(11)
C1 0.0271(6) 0.0234(5) 0.0159(5) 0.0006(4) 0.0000(4) 0.0013(4)
N1 0.0242(5) 0.0235(5) 0.0182(5) -0.0022(3) 0.0001(4) 0.0008(4)
O1 0.0282(4) 0.0254(4) 0.0270(4) 0.0014(3) -0.0001(3) -0.0001(3)
C2 0.0349(7) 0.0254(6) 0.0171(5) 0.0001(4) 0.0020(5) -0.0019(5)
O2 0.0275(4) 0.0267(4) 0.0261(4) 0.0040(3) 0.0016(3) 0.0016(3)
C3 0.0539(8) 0.0221(6) 0.0235(6) 0.0002(4) 0.0030(5) 0.0000(6)
O3 0.0259(4) 0.0278(4) 0.0289(4) 0.0033(3) 0.0018(3) 0.0005(3)
C4 0.0526(9) 0.0299(7) 0.0261(6) 0.0018(5) 0.0045(6) 0.0160(6)
C5 0.0330(7) 0.0392(7) 0.0262(6) 0.0034(5) 0.0030(5) 0.0117(5)
C6 0.0269(6) 0.0308(6) 0.0196(5) 0.0032(4) 0.0002(4) 0.0032(5)
C7 0.0365(7) 0.0301(6) 0.0234(6) -0.0029(5) 0.0030(5) -0.0107(5)
C8 0.0406(8) 0.0372(7) 0.0296(7) -0.0018(6) -0.0017(6) -0.0106(6)
C9 0.0516(10) 0.0543(10) 0.0342(8) 0.0098(7) 0.0031(7) -0.0224(8)
C10 0.0238(7) 0.0384(8) 0.0277(7) 0.0024(4) -0.0007(5) -0.0027(5)
C11 0.0369(9) 0.0565(11) 0.0324(8) -0.0011(6) -0.0057(7) -0.0122(6)
C12 0.0389(9) 0.0646(12) 0.0419(10) -0.0047(7) 0.0105(7) -0.0180(7)
C13 0.0351(7) 0.0283(6) 0.0211(5) 0.0004(5) 0.0010(5) -0.0003(5)
C14 0.0260(6) 0.0291(7) 0.0362(7) 0.0019(5) -0.0009(5) 0.0020(5)
C15 0.0318(7) 0.0236(6) 0.0333(7) -0.0022(5) -0.0010(5) -0.0002(5)
C16 0.0343(7) 0.0285(6) 0.0359(7) 0.0045(5) -0.0044(5) -0.0066(5)
C17 0.0352(7) 0.0248(6) 0.0371(7) 0.0053(5) 0.0040(5) 0.0020(5)
C18 0.0324(7) 0.0300(7) 0.0344(7) 0.0107(5) 0.0029(5) 0.0040(5)
C19 0.0276(6) 0.0320(7) 0.0315(6) 0.0038(5) -0.0015(5) 0.0046(5)
C20 0.0241(6) 0.0332(6) 0.0363(7) 0.0013(6) 0.0014(5) 0.0030(5)
C21 0.0267(6) 0.0358(7) 0.0357(7) 0.0072(5) 0.0008(5) -0.0055(5)

loop_
_atom_type_symbol
_atom_type_description
_atom_type_scat_dispersion_real
_atom_type_scat_dispersion_imag
_atom_type_scat_source
C C 0.0181 0.0091 'International Tables Vol C Tables 4.2.6.8 and 6.1.1.4'
H H 0.0000 0.0000 'International Tables Vol C Tables 4.2.6.8 and 6.1.1.4'
N N 0.0311 0.0180 'International Tables Vol C Tables 4.2.6.8 and 6.1.1.4'
O O 0.0492 0.0322 'International Tables Vol C Tables 4.2.6.8 and 6.1.1.4'
Si Si 0.2541 0.3302 'International Tables Vol C Tables 4.2.6.8 and 6.1.1.4'
K K 0.3868 1.0657 'International Tables Vol C Tables 4.2.6.8 and 6.1.1.4'
Co Co -2.3653 3.6143 'International Tables Vol C Tables 4.2.6.8 and 6.1.1.4'

loop_
_geom_angle_atom_site_label_1
_geom_angle_atom_site_label_2
_geom_angle_atom_site_label_3
_geom_angle
_geom_angle_site_symmetry_1
_geom_angle_site_symmetry_3
N1 Co1 N1 180.0 3_765 .
N1 Si1 C15 110.40(6) . .
N1 Si1 C14 114.53(6) . .
C15 Si1 C14 106.02(6) . .
N1 Si1 C13 111.58(6) . .
C15 Si1 C13 107.86(6) . .
C14 Si1 C13 106.06(6) . .
O2 K1 O2 180.0 . 3_766
O2 K1 O1 118.96(3) . 3_766
O2 K1 O1 61.04(3) 3_766 3_766
O2 K1 O1 61.04(3) . .
O2 K1 O1 118.96(3) 3_766 .
O1 K1 O1 180.0 3_766 .
O2 K1 O3 118.80(3) . 3_766
O2 K1 O3 61.20(3) 3_766 3_766
O1 K1 O3 120.74(2) 3_766 3_766
O1 K1 O3 59.26(2) . 3_766
O2 K1 O3 61.20(3) . .
O2 K1 O3 118.80(3) 3_766 .
O1 K1 O3 59.26(2) 3_766 .
O1 K1 O3 120.74(2) . .
O3 K1 O3 180.0 3_766 .
O2 K1 C13 80.65(3) . .
O2 K1 C13 99.35(3) 3_766 .
O1 K1 C13 98.79(3) 3_766 .
O1 K1 C13 81.21(3) . .
O3 K1 C13 102.29(3) 3_766 .
O3 K1 C13 77.71(3) . .
O2 K1 C13 99.35(3) . 3_766
O2 K1 C13 80.65(3) 3_766 3_766
O1 K1 C13 81.21(3) 3_766 3_766
O1 K1 C13 98.79(3) . 3_766
O3 K1 C13 77.71(3) 3_766 3_766
O3 K1 C13 102.29(3) . 3_766
C13 K1 C13 180.0 . 3_766
O2 K1 H13A 72.9(4) . .
O2 K1 H13A 107.1(4) 3_766 .
O1 K1 H13A 114.8(4) 3_766 .
O1 K1 H13A 65.2(4) . .
O3 K1 H13A 93.5(4) 3_766 .
O3 K1 H13A 86.5(4) . .
C13 K1 H13A 16.1(4) . .
C13 K1 H13A 163.9(4) 3_766 .
O2 K1 H13B 97.1(4) . .
O2 K1 H13B 82.9(4) 3_766 .
O1 K1 H13B 88.4(3) 3_766 .
O1 K1 H13B 91.6(3) . .
O3 K1 H13B 96.7(3) 3_766 .
O3 K1 H13B 83.3(3) . .
C13 K1 H13B 16.7(3) . .
C13 K1 H13B 163.3(4) 3_766 .
H13A K1 H13B 29.6(5) . .
N1 C1 C2 121.05(11) . .
N1 C1 C6 120.20(11) . .
C2 C1 C6 118.74(11) . .
C1 N1 Si1 125.83(8) . .
C1 N1 Co1 115.54(7) . .
Si1 N1 Co1 117.90(6) . .
C17 O1 C16 111.24(10) . .
C17 O1 K1 113.78(7) . .
C16 O1 K1 118.42(7) . .
C3 C2 C1 119.48(12) . .
C3 C2 C7 119.98(12) . .
C1 C2 C7 120.53(11) . .
C19 O2 C18 110.52(10) . .
C19 O2 K1 113.94(7) . .
C18 O2 K1 115.72(7) . .
C4 C3 C2 121.53(13) . .
C4 C3 H3 120.8(10) . .
C2 C3 H3 117.7(11) . .
C20 O3 C21 111.59(10) . .
C20 O3 K1 114.73(7) . .
C21 O3 K1 115.90(7) . .
C3 C4 C5 119.35(12) . .
C3 C4 H4 121.1(12) . .
C5 C4 H4 119.5(12) . .
C4 C5 C6 121.46(13) . .
C4 C5 H5 119.7(11) . .
C6 C5 H5 118.8(11) . .
C5 C6 C1 119.44(12) . .
C5 C6 C10 120.50(12) . .
C1 C6 C10 119.98(11) . .
C2 C7 C9 112.66(13) . .
C2 C7 C8 110.88(11) . .
C9 C7 C8 109.87(11) . .
C2 C7 H7 106.8(9) . .
C9 C7 H7 106.5(9) . .
C8 C7 H7 110.0(9) . .
C7 C8 H8A 109.0(11) . .
C7 C8 H8B 111.2(11) . .
H8A C8 H8B 109.1(15) . .
C7 C8 H8C 112.8(10) . .
H8A C8 H8C 108.8(14) . .
H8B C8 H8C 105.7(14) . .
C7 C9 H9A 110.6(13) . .
C7 C9 H9B 110.9(14) . .
H9A C9 H9B 105.6(18) . .
C7 C9 H9C 111.7(13) . .
H9A C9 H9C 110.2(18) . .
H9B C9 H9C 107.7(18) . .
C6 C10 C11 110.00(11) . .
C6 C10 C12 115.16(12) . .
C11 C10 C12 109.44(14) . .
C6 C10 H10 106.5(11) . .
C11 C10 H10 108.3(11) . .
C12 C10 H10 107.2(11) . .
C10 C11 H11A 108.2(13) . .
C10 C11 H11B 111.2(12) . .
H11A C11 H11B 109.4(18) . .
C10 C11 H11C 111.0(13) . .
H11A C11 H11C 110.1(17) . .
H11B C11 H11C 106.7(15) . .
C10 C12 H12A 114.0(15) . .
C10 C12 H12B 111.7(12) . .
H12A C12 H12B 105.9(17) . .
C10 C12 H12C 110.7(13) . .
H12A C12 H12C 106.5(18) . .
H12B C12 H12C 107.7(18) . .
Si1 C13 K1 165.32(7) . .
Si1 C13 H13A 109.8(12) . .
K1 C13 H13A 61.2(12) . .
Si1 C13 H13B 110.3(11) . .
K1 C13 H13B 65.1(10) . .
H13A C13 H13B 107.9(16) . .
Si1 C13 H13C 113.4(11) . .
K1 C13 H13C 81.1(11) . .
H13A C13 H13C 107.4(16) . .
H13B C13 H13C 107.8(15) . .
Si1 C14 H14A 110.0(12) . .
Si1 C14 H14B 109.8(12) . .
H14A C14 H14B 108.1(16) . .
Si1 C14 H14C 109.7(13) . .
H14A C14 H14C 111.9(18) . .
H14B C14 H14C 107.3(17) . .
Si1 C15 H15A 109.2(11) . .
Si1 C15 H15B 112.9(12) . .
H15A C15 H15B 111.2(16) . .
Si1 C15 H15C 108.7(10) . .
H15A C15 H15C 106.8(15) . .
H15B C15 H15C 107.8(15) . .
O1 C16 C21 108.39(11) . 3_766
O1 C16 H16A 108.5(9) . .
C21 C16 H16A 110.7(9) 3_766 .
O1 C16 H16B 110.0(11) . .
C21 C16 H16B 109.4(11) 3_766 .
H16A C16 H16B 109.8(14) . .
O1 C17 C18 108.64(11) . .
O1 C17 H17A 110.9(10) . .
C18 C17 H17A 109.2(10) . .
O1 C17 H17B 108.1(10) . .
C18 C17 H17B 110.9(9) . .
H17A C17 H17B 109.1(14) . .
O2 C18 C17 109.13(11) . .
O2 C18 H18A 107.4(10) . .
C17 C18 H18A 109.8(10) . .
O2 C18 H18B 110.3(10) . .
C17 C18 H18B 111.3(10) . .
H18A C18 H18B 108.8(14) . .
O2 C19 C20 109.24(10) . .
O2 C19 H19A 109.8(10) . .
C20 C19 H19A 109.9(9) . .
O2 C19 H19B 110.6(10) . .
C20 C19 H19B 108.2(10) . .
H19A C19 H19B 109.2(13) . .
O3 C20 C19 109.22(10) . .
O3 C20 H20A 107.6(9) . .
C19 C20 H20A 111.0(9) . .
O3 C20 H20B 109.4(8) . .
C19 C20 H20B 109.5(10) . .
H20A C20 H20B 110.0(14) . .
O3 C21 C16 108.46(11) . 3_766
O3 C21 H21A 111.5(9) . .
C16 C21 H21A 107.4(10) 3_766 .
O3 C21 H21B 110.1(10) . .
C16 C21 H21B 111.7(10) 3_766 .
H21A C21 H21B 107.6(13) . .

loop_
_geom_bond_atom_site_label_1
_geom_bond_atom_site_label_2
_geom_bond_distance
_geom_bond_site_symmetry_2
Co1 N1 1.8835(10) 3_765
Co1 N1 1.8835(10) .
Si1 N1 1.7000(10) .
Si1 C15 1.8776(13) .
Si1 C14 1.8795(14) .
Si1 C13 1.8872(13) .
K1 O2 2.7494(8) .
K1 O2 2.7494(8) 3_766
K1 O1 2.7879(8) 3_766
K1 O1 2.7879(8) .
K1 O3 2.7994(9) 3_766
K1 O3 2.7994(9) .
K1 C13 3.3392(12) .
K1 C13 3.3392(12) 3_766
K1 H13A 3.00(2) .
K1 H13B 3.060(18) .
C1 N1 1.4140(15) .
C1 C2 1.4193(17) .
C1 C6 1.4228(16) .
O1 C17 1.4222(15) .
O1 C16 1.4251(16) .
C2 C3 1.3973(18) .
C2 C7 1.5192(19) .
O2 C19 1.4226(16) .
O2 C18 1.4302(15) .
C3 C4 1.382(2) .
C3 H3 0.939(18) .
O3 C20 1.4205(16) .
O3 C21 1.4243(15) .
C4 C5 1.386(2) .
C4 H4 0.940(19) .
C5 C6 1.3958(18) .
C5 H5 0.958(19) .
C6 C10 1.5217(18) .
C7 C9 1.5294(19) .
C7 C8 1.5300(18) .
C7 H7 0.961(16) .
C8 H8A 1.003(19) .
C8 H8B 0.993(19) .
C8 H8C 0.994(17) .
C9 H9A 0.93(2) .
C9 H9B 0.94(2) .
C9 H9C 1.02(2) .
C10 C11 1.529(2) .
C10 C12 1.530(2) .
C10 H10 0.977(19) .
C11 H11A 0.96(2) .
C11 H11B 0.97(2) .
C11 H11C 1.02(2) .
C12 H12A 0.98(3) .
C12 H12B 0.97(2) .
C12 H12C 0.99(2) .
C13 H13A 0.947(19) .
C13 H13B 0.969(19) .
C13 H13C 0.937(19) .
C14 H14A 0.97(2) .
C14 H14B 0.99(2) .
C14 H14C 0.93(2) .
C15 H15A 0.98(2) .
C15 H15B 0.94(2) .
C15 H15C 0.971(19) .
C16 C21 1.500(2) 3_766
C16 H16A 0.998(17) .
C16 H16B 0.933(19) .
C17 C18 1.496(2) .
C17 H17A 0.984(18) .
C17 H17B 0.980(16) .
C18 H18A 0.958(18) .
C18 H18B 0.978(17) .
C19 C20 1.5015(19) .
C19 H19A 0.957(16) .
C19 H19B 0.988(17) .
C20 H20A 0.982(16) .
C20 H20B 0.972(18) .
C21 C16 1.500(2) 3_766
C21 H21A 0.982(17) .
C21 H21B 0.984(17) .

loop_
_geom_torsion_atom_site_label_1
_geom_torsion_atom_site_label_2
_geom_torsion_atom_site_label_3
_geom_torsion_atom_site_label_4
_geom_torsion
_geom_torsion_site_symmetry_4
C2 C1 N1 Si1 88.29(13) .
C6 C1 N1 Si1 -93.05(12) .
C2 C1 N1 Co1 -81.65(12) .
C6 C1 N1 Co1 97.00(11) .
C15 Si1 N1 C1 133.29(10) .
C14 Si1 N1 C1 -107.14(11) .
C13 Si1 N1 C1 13.36(12) .
C15 Si1 N1 Co1 -56.98(8) .
C14 Si1 N1 Co1 62.59(8) .
C13 Si1 N1 Co1 -176.91(6) .
N1 C1 C2 C3 177.55(11) .
C6 C1 C2 C3 -1.13(16) .
N1 C1 C2 C7 -3.89(16) .
C6 C1 C2 C7 177.44(10) .
C1 C2 C3 C4 0.83(18) .
C7 C2 C3 C4 -177.74(11) .
C2 C3 C4 C5 0.06(19) .
C3 C4 C5 C6 -0.64(19) .
C4 C5 C6 C1 0.32(18) .
C4 C5 C6 C10 -176.54(12) .
N1 C1 C6 C5 -178.12(11) .
C2 C1 C6 C5 0.57(16) .
N1 C1 C6 C10 -1.24(16) .
C2 C1 C6 C10 177.45(11) .
C3 C2 C7 C9 -48.57(16) .
C1 C2 C7 C9 132.87(13) .
C3 C2 C7 C8 75.03(15) .
C1 C2 C7 C8 -103.53(13) .
C5 C6 C10 C11 93.48(16) .
C1 C6 C10 C11 -83.36(15) .
C5 C6 C10 C12 -30.73(19) .
C1 C6 C10 C12 152.43(13) .
N1 Si1 C13 K1 -109.9(2) .
C15 Si1 C13 K1 128.7(2) .
C14 Si1 C13 K1 15.5(3) .
C17 O1 C16 C21 177.77(11) 3_766
K1 O1 C16 C21 43.15(13) 3_766
C16 O1 C17 C18 173.16(10) .
K1 O1 C17 C18 -50.01(12) .
C19 O2 C18 C17 -177.71(11) .
K1 O2 C18 C17 -46.32(12) .
O1 C17 C18 O2 64.16(14) .
C18 O2 C19 C20 -175.22(11) .
K1 O2 C19 C20 52.46(12) .
C21 O3 C20 C19 177.75(11) .
K1 O3 C20 C19 43.37(12) .
O2 C19 C20 O3 -64.23(14) .
C20 O3 C21 C16 175.36(11) 3_766
K1 O3 C21 C16 -50.83(12) 3_766
